data_7117358
loop_
_publ_author_name
'Shutao Sun'
'Ying Mao'
'Hongxiang Lou'
'Lei Liu'

_publ_section_title
;
 Copper(II)/amine synergistically catalyzed enantioselective alkylation of
 cyclic N-acyl hemiaminals with aldehydes
;
_journal_name_full Chem.Commun.
_journal_page_first 10691
_journal_paper_doi 10.1039/C5cc03314D
_journal_volume 51
_journal_year 2015
_chemical_absolute_configuration ad
_chemical_formula_sum 'C23 H24 Br N O4'
_chemical_formula_weight 458.34
_chemical_name_systematic
; 
 ? 
;
_space_group_IT_number 19
_symmetry_cell_setting orthorhombic
_symmetry_space_group_name_Hall 'P 2ac 2ab'
_symmetry_space_group_name_H-M 'P 21 21 21'
_atom_sites_solution_hydrogens geom
_atom_sites_solution_primary direct
_atom_sites_solution_secondary difmap
_audit_creation_method SHELXL-97
_audit_update_record
;
2015-05-15 deposited with the CCDC.
2015-05-20 downloaded from the CCDC.
;
_cell_angle_alpha 90.00
_cell_angle_beta 90.00
_cell_angle_gamma 90.00
_cell_formula_units_Z 4
_cell_length_a 5.1792(4)
_cell_length_b 11.1118(9)
_cell_length_c 36.240(3)
_cell_measurement_reflns_used 1966
_cell_measurement_temperature 298(2)
_cell_measurement_theta_max 20.741
_cell_measurement_theta_min 4.489
_cell_volume 2085.6(3)
_computing_cell_refinement 'Bruker SMART'
_computing_data_collection 'Bruker SMART'
_computing_data_reduction 'Bruker SAINT'
_computing_molecular_graphics 'Bruker SHELXTL'
_computing_publication_material 'Bruker SHELXTL'
_computing_structure_refinement 'SHELXL-97 (Sheldrick, 1997)'
_computing_structure_solution 'SHELXS-97 (Sheldrick, 1990)'
_diffrn_ambient_temperature 298(2)
_diffrn_measured_fraction_theta_full 0.993
_diffrn_measured_fraction_theta_max 0.993
_diffrn_measurement_device_type 'CCD area detector'
_diffrn_measurement_method 'phi and omega scans'
_diffrn_radiation_monochromator graphite
_diffrn_radiation_source 'fine-focus sealed tube'
_diffrn_radiation_type MoK\a
_diffrn_radiation_wavelength 0.71073
_diffrn_reflns_av_R_equivalents 0.0750
_diffrn_reflns_av_sigmaI/netI 0.1054
_diffrn_reflns_limit_h_max 6
_diffrn_reflns_limit_h_min -6
_diffrn_reflns_limit_k_max 12
_diffrn_reflns_limit_k_min -13
_diffrn_reflns_limit_l_max 43
_diffrn_reflns_limit_l_min -33
_diffrn_reflns_number 10531
_diffrn_reflns_theta_full 25.02
_diffrn_reflns_theta_max 25.02
_diffrn_reflns_theta_min 2.49
_exptl_absorpt_coefficient_mu 2.000
_exptl_absorpt_correction_T_max 0.8250
_exptl_absorpt_correction_T_min 0.5248
_exptl_absorpt_correction_type multi-scan
_exptl_absorpt_process_details sadabs
_exptl_crystal_colour colorless
_exptl_crystal_density_diffrn 1.460
_exptl_crystal_density_method 'not measured'
_exptl_crystal_description monoclinic
_exptl_crystal_F_000 944
_exptl_crystal_size_max 0.37
_exptl_crystal_size_mid 0.15
_exptl_crystal_size_min 0.10
_refine_diff_density_max 0.494
_refine_diff_density_min -0.312
_refine_diff_density_rms 0.059
_refine_ls_abs_structure_details 'Flack H D (1983), Acta Cryst. A39, 876-881'
_refine_ls_abs_structure_Flack 0.013(11)
_refine_ls_extinction_method none
_refine_ls_goodness_of_fit_ref 1.009
_refine_ls_hydrogen_treatment mixed
_refine_ls_matrix_type full
_refine_ls_number_parameters 264
_refine_ls_number_reflns 3655
_refine_ls_number_restraints 0
_refine_ls_restrained_S_all 1.009
_refine_ls_R_factor_all 0.0941
_refine_ls_R_factor_gt 0.0467
_refine_ls_shift/su_max 0.002
_refine_ls_shift/su_mean 0.000
_refine_ls_structure_factor_coef Fsqd
_refine_ls_weighting_details 'calc w=1/[\s^2^(Fo^2^)+(0.0027P)^2^+0.0000P] where P=(Fo^2^+2Fc^2^)/3'
_refine_ls_weighting_scheme calc
_refine_ls_wR_factor_gt 0.0666
_refine_ls_wR_factor_ref 0.0732
_reflns_number_gt 2225
_reflns_number_total 3655
_reflns_threshold_expression >2sigma(I)
_cod_data_source_file c5cc03314d2.cif
_cod_data_source_block 150510g
_cod_original_sg_symbol_H-M P2(1)2(1)2(1)
_cod_database_code 7117358

loop_
_symmetry_equiv_pos_as_xyz
'x, y, z'
'-x+1/2, -y, z+1/2'
'-x, y+1/2, -z+1/2'
'x+1/2, -y+1/2, -z'

loop_
_atom_site_label
_atom_site_type_symbol
_atom_site_fract_x
_atom_site_fract_y
_atom_site_fract_z
_atom_site_U_iso_or_equiv
_atom_site_adp_type
_atom_site_occupancy
_atom_site_symmetry_multiplicity
_atom_site_calc_flag
_atom_site_refinement_flags
_atom_site_disorder_assembly
_atom_site_disorder_group
Br1 Br -0.30914(11) 0.57492(4) 0.550833(14) 0.0608(2) Uani 1 1 d . . .
C12 C 0.6601(9) 0.5639(3) 0.34905(11) 0.0311(11) Uani 1 1 d . . .
H12 H 0.8085 0.5624 0.3323 0.037 Uiso 1 1 calc R . .
C6 C 0.6839(11) 0.3583(3) 0.28988(11) 0.0315(12) Uani 1 1 d . . .
C10 C 0.8032(11) 0.4253(4) 0.22965(12) 0.0459(13) Uani 1 1 d . . .
H10 H 0.7761 0.4757 0.2095 0.055 Uiso 1 1 calc R . .
O1 O 0.2727(7) 0.3043(2) 0.36711(8) 0.0457(10) Uani 1 1 d . . .
O2 O 0.4652(8) 0.1692(3) 0.32976(9) 0.0549(12) Uani 1 1 d . . .
O3 O 0.5507(7) 0.5220(2) 0.41187(8) 0.0452(10) Uani 1 1 d . . .
N1 N 0.5213(8) 0.3719(3) 0.32125(10) 0.0330(10) Uani 1 1 d . . .
C18 C 0.3211(12) 0.4745(4) 0.46499(11) 0.0374(13) Uani 1 1 d . . .
O4 O 0.6549(7) 0.3497(2) 0.44052(8) 0.0566(10) Uani 1 1 d . . .
C5 C 0.6483(10) 0.4370(4) 0.26022(11) 0.0342(12) Uani 1 1 d . . .
C19 C 0.1932(10) 0.5838(4) 0.46301(11) 0.0423(13) Uani 1 1 d . . .
H19 H 0.2345 0.6381 0.4444 0.051 Uiso 1 1 calc R . .
C21 C -0.0506(10) 0.5328(4) 0.51621(12) 0.0396(14) Uani 1 1 d . . .
C17 C 0.5269(11) 0.4390(4) 0.43863(12) 0.0404(13) Uani 1 1 d . . .
C9 C 0.9952(13) 0.3418(5) 0.22810(15) 0.0568(17) Uani 1 1 d . . .
H9 H 1.0987 0.3361 0.2072 0.068 Uiso 1 1 calc R . .
C22 C 0.0721(10) 0.4257(4) 0.51846(12) 0.0481(14) Uani 1 1 d . . .
H22 H 0.0306 0.3722 0.5373 0.058 Uiso 1 1 calc R . .
C2 C 0.4423(10) 0.4956(3) 0.32994(12) 0.0324(12) Uani 1 1 d . . .
H2 H 0.2968 0.4912 0.3472 0.039 Uiso 1 1 calc R . .
C23 C 0.2570(11) 0.3958(3) 0.49318(12) 0.0501(16) Uani 1 1 d . . .
H23 H 0.3405 0.3219 0.4949 0.060 Uiso 1 1 calc R . .
C20 C 0.0048(12) 0.6128(4) 0.48850(13) 0.0511(16) Uani 1 1 d . . .
H20 H -0.0831 0.6856 0.4869 0.061 Uiso 1 1 calc R . .
C13 C 0.5878(10) 0.6978(3) 0.35481(12) 0.0390(14) Uani 1 1 d . . .
H13A H 0.5459 0.7324 0.3310 0.047 Uiso 1 1 calc R . .
H13B H 0.4333 0.7014 0.3699 0.047 Uiso 1 1 calc R . .
C3 C 0.3483(10) 0.5559(3) 0.29540(12) 0.0382(12) Uani 1 1 d . . .
H3 H 0.2178 0.6133 0.2967 0.046 Uiso 1 1 calc R . .
C11 C 0.7450(11) 0.5033(4) 0.38442(11) 0.0453(15) Uani 1 1 d . . .
H11A H 0.7689 0.4178 0.3802 0.054 Uiso 1 1 calc R . .
H11B H 0.9078 0.5370 0.3927 0.054 Uiso 1 1 calc R . .
C1 C 0.4232(10) 0.2719(4) 0.33814(13) 0.0356(14) Uani 1 1 d . . .
C7 C 0.8775(10) 0.2737(4) 0.28814(13) 0.0410(15) Uani 1 1 d . . .
H7 H 0.9015 0.2213 0.3079 0.049 Uiso 1 1 calc R . .
C8 C 1.0361(11) 0.2649(4) 0.25792(15) 0.0483(15) Uani 1 1 d . . .
H8 H 1.1688 0.2086 0.2573 0.058 Uiso 1 1 calc R . .
C4 C 0.4510(11) 0.5277(4) 0.26285(13) 0.0402(14) Uani 1 1 d . . .
H4 H 0.3946 0.5669 0.2416 0.048 Uiso 1 1 calc R . .
C16 C 0.1661(12) 0.2056(4) 0.38782(12) 0.0643(18) Uani 1 1 d . . .
H16A H 0.0506 0.1605 0.3724 0.096 Uiso 1 1 calc R . .
H16B H 0.0733 0.2363 0.4087 0.096 Uiso 1 1 calc R . .
H16C H 0.3032 0.1542 0.3961 0.096 Uiso 1 1 calc R . .
C14 C 0.7925(11) 0.7742(3) 0.37266(12) 0.0603(17) Uani 1 1 d . . .
H14A H 0.9557 0.7612 0.3601 0.072 Uiso 1 1 calc R . .
H14B H 0.8133 0.7496 0.3982 0.072 Uiso 1 1 calc R . .
C15 C 0.7249(12) 0.9086(3) 0.37134(12) 0.077(2) Uani 1 1 d . . .
H15A H 0.7133 0.9343 0.3461 0.115 Uiso 1 1 calc R . .
H15B H 0.8569 0.9539 0.3837 0.115 Uiso 1 1 calc R . .
H15C H 0.5622 0.9217 0.3834 0.115 Uiso 1 1 calc R . .

loop_
_atom_site_aniso_label
_atom_site_aniso_U_11
_atom_site_aniso_U_22
_atom_site_aniso_U_33
_atom_site_aniso_U_23
_atom_site_aniso_U_13
_atom_site_aniso_U_12
Br1 0.0701(4) 0.0612(3) 0.0509(3) 0.0062(3) 0.0161(4) 0.0038(3)
C12 0.025(3) 0.038(2) 0.031(2) 0.001(2) 0.014(2) 0.003(3)
C6 0.033(4) 0.027(2) 0.034(3) -0.009(2) -0.003(3) -0.004(3)
C10 0.054(4) 0.052(3) 0.032(3) -0.001(3) -0.003(3) -0.013(4)
O1 0.058(3) 0.0384(17) 0.0411(19) 0.0107(15) 0.0101(19) -0.0096(18)
O2 0.075(3) 0.0288(16) 0.061(2) 0.0089(18) 0.007(2) 0.004(2)
O3 0.057(3) 0.0468(19) 0.0318(19) 0.0055(17) 0.0087(19) 0.0152(18)
N1 0.040(3) 0.0280(19) 0.031(2) 0.0058(18) 0.000(2) 0.000(2)
C18 0.051(4) 0.035(3) 0.026(2) -0.001(2) -0.004(3) 0.000(3)
O4 0.074(3) 0.0463(18) 0.050(2) 0.0130(17) 0.006(2) 0.020(2)
C5 0.037(4) 0.037(2) 0.029(3) -0.001(3) -0.003(3) -0.004(3)
C19 0.056(4) 0.037(3) 0.035(3) 0.009(2) 0.000(3) 0.004(4)
C21 0.053(4) 0.034(3) 0.032(3) -0.001(2) -0.005(3) -0.004(3)
C17 0.059(4) 0.032(3) 0.030(3) 0.005(3) -0.009(3) 0.001(3)
C9 0.053(5) 0.061(4) 0.056(4) -0.021(3) 0.012(4) -0.003(4)
C22 0.070(5) 0.040(3) 0.035(3) 0.008(3) 0.004(3) -0.008(4)
C2 0.031(4) 0.028(2) 0.038(3) 0.007(2) 0.007(3) 0.004(3)
C23 0.078(5) 0.029(3) 0.043(3) 0.006(2) 0.003(3) 0.007(3)
C20 0.061(5) 0.035(3) 0.057(4) 0.011(3) -0.001(3) 0.008(3)
C13 0.044(4) 0.035(3) 0.038(3) 0.000(2) 0.010(3) -0.001(3)
C3 0.033(3) 0.029(2) 0.053(3) 0.012(2) -0.007(3) -0.002(3)
C11 0.047(5) 0.044(3) 0.045(3) 0.002(2) -0.005(3) 0.005(3)
C1 0.040(4) 0.037(3) 0.029(3) 0.007(3) -0.007(3) -0.002(3)
C7 0.042(4) 0.037(3) 0.044(3) -0.008(3) -0.003(3) 0.004(3)
C8 0.036(4) 0.048(3) 0.061(4) -0.025(3) 0.000(3) -0.001(3)
C4 0.045(4) 0.037(3) 0.038(3) 0.007(2) -0.010(3) -0.005(3)
C16 0.083(5) 0.055(3) 0.054(3) 0.023(3) 0.016(4) -0.014(4)
C14 0.082(5) 0.044(3) 0.056(3) -0.005(3) -0.008(4) -0.010(3)
C15 0.114(6) 0.039(3) 0.076(4) -0.011(3) -0.003(4) -0.005(4)

loop_
_atom_type_symbol
_atom_type_description
_atom_type_scat_dispersion_real
_atom_type_scat_dispersion_imag
_atom_type_scat_source
C C 0.0033 0.0016 'International Tables Vol C Tables 4.2.6.8 and 6.1.1.4'
H H 0.0000 0.0000 'International Tables Vol C Tables 4.2.6.8 and 6.1.1.4'
N N 0.0061 0.0033 'International Tables Vol C Tables 4.2.6.8 and 6.1.1.4'
O O 0.0106 0.0060 'International Tables Vol C Tables 4.2.6.8 and 6.1.1.4'
Br Br -0.2901 2.4595 'International Tables Vol C Tables 4.2.6.8 and 6.1.1.4'

loop_
_geom_angle_atom_site_label_1
_geom_angle_atom_site_label_2
_geom_angle_atom_site_label_3
_geom_angle
_geom_angle_site_symmetry_1
_geom_angle_site_symmetry_3
C11 C12 C2 112.2(4) . .
C11 C12 C13 112.6(3) . .
C2 C12 C13 111.1(4) . .
C11 C12 H12 106.9 . .
C2 C12 H12 106.9 . .
C13 C12 H12 106.9 . .
C7 C6 C5 119.2(5) . .
C7 C6 N1 122.7(4) . .
C5 C6 N1 118.0(4) . .
C9 C10 C5 121.6(5) . .
C9 C10 H10 119.2 . .
C5 C10 H10 119.2 . .
C1 O1 C16 114.9(3) . .
C17 O3 C11 117.8(4) . .
C1 N1 C6 119.4(4) . .
C1 N1 C2 124.2(4) . .
C6 N1 C2 115.9(3) . .
C23 C18 C19 118.5(5) . .
C23 C18 C17 118.6(4) . .
C19 C18 C17 122.9(4) . .
C10 C5 C6 118.9(5) . .
C10 C5 C4 122.3(5) . .
C6 C5 C4 118.8(4) . .
C20 C19 C18 120.5(4) . .
C20 C19 H19 119.7 . .
C18 C19 H19 119.7 . .
C22 C21 C20 121.1(5) . .
C22 C21 Br1 120.7(4) . .
C20 C21 Br1 118.2(4) . .
O4 C17 O3 124.1(5) . .
O4 C17 C18 125.5(4) . .
O3 C17 C18 110.4(4) . .
C10 C9 C8 119.8(5) . .
C10 C9 H9 120.1 . .
C8 C9 H9 120.1 . .
C21 C22 C23 120.2(5) . .
C21 C22 H22 119.9 . .
C23 C22 H22 119.9 . .
N1 C2 C3 109.2(4) . .
N1 C2 C12 110.9(4) . .
C3 C2 C12 113.3(3) . .
N1 C2 H2 107.7 . .
C3 C2 H2 107.7 . .
C12 C2 H2 107.7 . .
C22 C23 C18 120.6(4) . .
C22 C23 H23 119.7 . .
C18 C23 H23 119.7 . .
C21 C20 C19 119.1(4) . .
C21 C20 H20 120.5 . .
C19 C20 H20 120.5 . .
C14 C13 C12 115.5(4) . .
C14 C13 H13A 108.4 . .
C12 C13 H13A 108.4 . .
C14 C13 H13B 108.4 . .
C12 C13 H13B 108.4 . .
H13A C13 H13B 107.5 . .
C4 C3 C2 120.3(4) . .
C4 C3 H3 119.9 . .
C2 C3 H3 119.9 . .
O3 C11 C12 108.7(4) . .
O3 C11 H11A 110.0 . .
C12 C11 H11A 110.0 . .
O3 C11 H11B 110.0 . .
C12 C11 H11B 110.0 . .
H11A C11 H11B 108.3 . .
O2 C1 O1 123.5(4) . .
O2 C1 N1 126.3(5) . .
O1 C1 N1 110.1(4) . .
C8 C7 C6 121.4(5) . .
C8 C7 H7 119.3 . .
C6 C7 H7 119.3 . .
C7 C8 C9 119.0(5) . .
C7 C8 H8 120.5 . .
C9 C8 H8 120.5 . .
C3 C4 C5 120.5(4) . .
C3 C4 H4 119.8 . .
C5 C4 H4 119.8 . .
O1 C16 H16A 109.5 . .
O1 C16 H16B 109.5 . .
H16A C16 H16B 109.5 . .
O1 C16 H16C 109.5 . .
H16A C16 H16C 109.5 . .
H16B C16 H16C 109.5 . .
C13 C14 C15 112.0(4) . .
C13 C14 H14A 109.2 . .
C15 C14 H14A 109.2 . .
C13 C14 H14B 109.2 . .
C15 C14 H14B 109.2 . .
H14A C14 H14B 107.9 . .
C14 C15 H15A 109.5 . .
C14 C15 H15B 109.5 . .
H15A C15 H15B 109.5 . .
C14 C15 H15C 109.5 . .
H15A C15 H15C 109.5 . .
H15B C15 H15C 109.5 . .

loop_
_geom_bond_atom_site_label_1
_geom_bond_atom_site_label_2
_geom_bond_distance
_geom_bond_site_symmetry_2
Br1 C21 1.894(5) .
C12 C11 1.513(5) .
C12 C2 1.526(6) .
C12 C13 1.548(5) .
C12 H12 0.9800 .
C6 C7 1.376(6) .
C6 C5 1.398(5) .
C6 N1 1.423(5) .
C10 C9 1.361(7) .
C10 C5 1.374(6) .
C10 H10 0.9300 .
O1 C1 1.356(5) .
O1 C16 1.439(4) .
O2 C1 1.200(5) .
O3 C17 1.344(4) .
O3 C11 1.430(5) .
N1 C1 1.367(5) .
N1 C2 1.469(4) .
C18 C23 1.385(5) .
C18 C19 1.386(6) .
C18 C17 1.485(6) .
O4 C17 1.196(5) .
C5 C4 1.438(6) .
C19 C20 1.381(6) .
C19 H19 0.9300 .
C21 C22 1.351(6) .
C21 C20 1.372(6) .
C9 C8 1.394(6) .
C9 H9 0.9300 .
C22 C23 1.366(6) .
C22 H22 0.9300 .
C2 C3 1.501(5) .
C2 H2 0.9800 .
C23 H23 0.9300 .
C20 H20 0.9300 .
C13 C14 1.505(6) .
C13 H13A 0.9700 .
C13 H13B 0.9700 .
C3 C4 1.331(5) .
C3 H3 0.9300 .
C11 H11A 0.9700 .
C11 H11B 0.9700 .
C7 C8 1.372(6) .
C7 H7 0.9300 .
C8 H8 0.9300 .
C4 H4 0.9300 .
C16 H16A 0.9600 .
C16 H16B 0.9600 .
C16 H16C 0.9600 .
C14 C15 1.535(5) .
C14 H14A 0.9700 .
C14 H14B 0.9700 .
C15 H15A 0.9600 .
C15 H15B 0.9600 .
C15 H15C 0.9600 .

loop_
_geom_torsion_atom_site_label_1
_geom_torsion_atom_site_label_2
_geom_torsion_atom_site_label_3
_geom_torsion_atom_site_label_4
_geom_torsion
_geom_torsion_site_symmetry_1
_geom_torsion_site_symmetry_2
_geom_torsion_site_symmetry_3
_geom_torsion_site_symmetry_4
C7 C6 N1 C1 -43.7(6) . . . .
C5 C6 N1 C1 138.2(4) . . . .
C7 C6 N1 C2 144.5(4) . . . .
C5 C6 N1 C2 -33.5(6) . . . .
C9 C10 C5 C6 -2.3(7) . . . .
C9 C10 C5 C4 177.6(4) . . . .
C7 C6 C5 C10 1.9(6) . . . .
N1 C6 C5 C10 -179.9(4) . . . .
C7 C6 C5 C4 -177.9(4) . . . .
N1 C6 C5 C4 0.2(6) . . . .
C23 C18 C19 C20 -0.5(7) . . . .
C17 C18 C19 C20 -179.3(5) . . . .
C11 O3 C17 O4 -1.3(6) . . . .
C11 O3 C17 C18 178.7(4) . . . .
C23 C18 C17 O4 -4.1(7) . . . .
C19 C18 C17 O4 174.7(5) . . . .
C23 C18 C17 O3 175.8(4) . . . .
C19 C18 C17 O3 -5.3(6) . . . .
C5 C10 C9 C8 0.7(7) . . . .
C20 C21 C22 C23 0.7(7) . . . .
Br1 C21 C22 C23 179.5(4) . . . .
C1 N1 C2 C3 -123.5(4) . . . .
C6 N1 C2 C3 47.8(5) . . . .
C1 N1 C2 C12 110.9(5) . . . .
C6 N1 C2 C12 -77.8(5) . . . .
C11 C12 C2 N1 -58.6(5) . . . .
C13 C12 C2 N1 174.4(3) . . . .
C11 C12 C2 C3 178.1(4) . . . .
C13 C12 C2 C3 51.1(5) . . . .
C21 C22 C23 C18 0.0(7) . . . .
C19 C18 C23 C22 -0.1(7) . . . .
C17 C18 C23 C22 178.8(4) . . . .
C22 C21 C20 C19 -1.3(8) . . . .
Br1 C21 C20 C19 179.9(4) . . . .
C18 C19 C20 C21 1.2(8) . . . .
C11 C12 C13 C14 54.7(6) . . . .
C2 C12 C13 C14 -178.6(4) . . . .
N1 C2 C3 C4 -32.4(6) . . . .
C12 C2 C3 C4 91.8(5) . . . .
C17 O3 C11 C12 152.1(4) . . . .
C2 C12 C11 O3 -73.3(4) . . . .
C13 C12 C11 O3 53.0(5) . . . .
C16 O1 C1 O2 0.5(7) . . . .
C16 O1 C1 N1 -177.9(4) . . . .
C6 N1 C1 O2 2.1(7) . . . .
C2 N1 C1 O2 173.1(5) . . . .
C6 N1 C1 O1 -179.6(4) . . . .
C2 N1 C1 O1 -8.6(6) . . . .
C5 C6 C7 C8 -0.1(7) . . . .
N1 C6 C7 C8 -178.1(4) . . . .
C6 C7 C8 C9 -1.5(7) . . . .
C10 C9 C8 C7 1.2(7) . . . .
C2 C3 C4 C5 1.6(7) . . . .
C10 C5 C4 C3 -163.6(5) . . . .
C6 C5 C4 C3 16.3(6) . . . .
C12 C13 C14 C15 170.2(4) . . . .
